data_1008280
loop_
_publ_author_name
'Labeau, M.'
'Grey, I. E.'
'Coubert, J. C.'
'Chenevas, J.'
'Collomb, A.'
'Guitel, J. C.'

_publ_section_title
;
 The structure of the a-cation deficient Perovskite U Nb~4~ O~12~
;
_journal_coden_ASTM ASBSDK
_journal_issue 1
_journal_name_full 'Acta Crystallographica B (39,1983-)'
_journal_page_first 33
_journal_page_last 41
_journal_paper_doi 10.1107/S0108768185001549
_journal_volume 41
_journal_year 1985
_chemical_formula_structural 'U Nb4 O12'
_chemical_formula_sum 'Nb4 O12 U'
_chemical_name_systematic 'Uranium tetraniobium oxide'
_space_group_IT_number 71
_symmetry_cell_setting orthorhombic
_symmetry_Int_Tables_number 71
_symmetry_space_group_name_Hall '-I 2 2'
_symmetry_space_group_name_H-M 'I m m m'
_cell_angle_alpha 90
_cell_angle_beta 90
_cell_angle_gamma 90
_cell_formula_units_Z 8
_cell_length_a 15.424(2)
_cell_length_b 7.712(1)
_cell_length_c 15.592(1)
_cell_volume 1854.7
_refine_ls_R_factor_all 0.22
_cod_database_code 1008280

loop_
_symmetry_equiv_pos_as_xyz
x,y,z
x,-y,-z
-x,y,-z
-x,-y,z
-x,-y,-z
-x,y,z
x,-y,z
x,y,-z
1/2+x,1/2+y,1/2+z
1/2+x,1/2-y,1/2-z
1/2-x,1/2+y,1/2-z
1/2-x,1/2-y,1/2+z
1/2-x,1/2-y,1/2-z
1/2-x,1/2+y,1/2+z
1/2+x,1/2-y,1/2+z
1/2+x,1/2+y,1/2-z

loop_
_atom_site_label
_atom_site_type_symbol
_atom_site_symmetry_multiplicity
_atom_site_Wyckoff_symbol
_atom_site_fract_x
_atom_site_fract_y
_atom_site_fract_z
_atom_site_occupancy
_atom_site_attached_hydrogens
_atom_site_calc_flag
U1 U4+ 2 a 0. 0. 0. 0.88(2) 0 d
U2 U4+ 2 ? 0. 0.5 0. 0.96(2) 0 d
U3 U4+ 4 e 0.2591(8) 0. 0. 0.55(2) 0 d
U4 U4+ 4 f 0.2576(13) 0.5 0. 0.46(3) 0 d
U5 U4+ 4 e 0.490(2) 0. 0. 0.06(1) 0 d
U6 U4+ 4 f 0.486(2) 0.5 0. 0.06(1) 0 d
Nb1 Nb5+ 16 o 0.1257(4) 0.2521(113) 0.1352(1) 1. 0 d
Nb2 Nb5+ 16 o 0.3803(3) 0.2640(7) 0.1251(2) 1. 0 d
O1 O2- 8 m 0.384(4) 0. 0.098(4) 1. 0 d
O2 O2- 8 m 0.149(4) 0. 0.364(3) 1. 0 d
O3 O2- 8 m 0.093(4) 0. 0.136(3) 1. 0 d
O4 O2- 8 m 0.369(5) 0. 0.404(3) 1. 0 d
O5 O2- 8 n 0.362(3) 0.285(5) 0. 1. 0 d
O6 O2- 8 l 0. 0.227(7) 0.391(3) 1. 0 d
O7 O2- 8 n 0.135(3) 0.185(6) 0. 1. 0 d
O8 O2- 8 l 0. 0.287(7) 0.100(3) 1. 0 d
O9 O2- 16 o 0.247(2) 0.214(6) 0.131(3) 1. 0 d
O10 O2- 16 o 0.137(4) 0.291(5) 0.253(1) 1. 0 d

loop_
_atom_type_symbol
_atom_type_oxidation_number
U4+ 4.000
Nb5+ 5.000
O2- -2.000
